data_2221156
loop_
_publ_author_name
'Fan, Le-Qing'
'Wu, Ji-Huai'

_publ_section_title
Bis(\m-<i>N</i>,<i>N</i>-dimethyldithiocarbamato-\k^3^<i>S</i>,<i>S</i>':<i>S</i>)bis[(<i>N</i>,<i>N</i>-dimethyldithiocarbamato-\k^2^<i>S</i>,<i>S</i>')copper(II)]
_journal_coeditor_code NG2548
_journal_issue 3
_journal_name_full 'Acta Crystallographica Section E'
_journal_page_first m319
_journal_paper_doi 10.1107/S1600536809006230
_journal_volume 65
_journal_year 2009
_chemical_formula_iupac '[Cu2 (C3 H6 N S2)4]'
_chemical_formula_moiety 'C12 H24 Cu2 N4 S8'
_chemical_formula_sum 'C12 H24 Cu2 N4 S8'
_chemical_formula_weight 607.91
_chemical_name_systematic
;
Bis(\m-<i>N</i>,<i>N</i>-dimethyldithiocarbamato-
\k^3^<i>S</i>,<i>S</i>':<i>S</i>)bis[(<i>N</i>,<i>N</i>-
dimethyldithiocarbamato-\k^2^<i>S</i>,<i>S</i>')copper(II)]
;
_space_group_IT_number 15
_symmetry_cell_setting monoclinic
_symmetry_space_group_name_Hall '-C 2yc'
_symmetry_space_group_name_H-M 'C 1 2/c 1'
_atom_sites_solution_hydrogens geom
_atom_sites_solution_primary direct
_atom_sites_solution_secondary difmap
_audit_creation_method SHELXL-97
_cell_angle_alpha 90.00
_cell_angle_beta 99.354(6)
_cell_angle_gamma 90.00
_cell_formula_units_Z 4
_cell_length_a 8.068(3)
_cell_length_b 19.446(7)
_cell_length_c 15.108(6)
_cell_measurement_reflns_used 3071
_cell_measurement_temperature 293(2)
_cell_measurement_theta_max 27.4778
_cell_measurement_theta_min 2.5007
_cell_volume 2338.8(15)
_computing_cell_refinement 'CrystalClear (Rigaku, 2007)'
_computing_data_collection 'CrystalClear (Rigaku, 2007)'
_computing_data_reduction 'CrystalClear (Rigaku, 2007)'
_computing_molecular_graphics 'SHELXTL (Sheldrick, 2008)'
_computing_publication_material 'SHELXTL (Sheldrick, 2008)'
_computing_structure_refinement 'SHELXL97 (Sheldrick, 2008)'
_computing_structure_solution 'SHELXS97 (Sheldrick, 2008)'
_diffrn_ambient_temperature 293(2)
_diffrn_measured_fraction_theta_full 0.994
_diffrn_measured_fraction_theta_max 0.994
_diffrn_measurement_device_type 'Rigaku Mercury CCD'
_diffrn_measurement_method \w
_diffrn_radiation_monochromator 'Graphite Monochromator'
_diffrn_radiation_source 'Sealed Tube'
_diffrn_radiation_type MoK\a
_diffrn_radiation_wavelength 0.71073
_diffrn_reflns_av_R_equivalents 0.0479
_diffrn_reflns_av_sigmaI/netI 0.0362
_diffrn_reflns_limit_h_max 10
_diffrn_reflns_limit_h_min -9
_diffrn_reflns_limit_k_max 25
_diffrn_reflns_limit_k_min -25
_diffrn_reflns_limit_l_max 18
_diffrn_reflns_limit_l_min -19
_diffrn_reflns_number 9796
_diffrn_reflns_theta_full 27.49
_diffrn_reflns_theta_max 27.49
_diffrn_reflns_theta_min 2.09
_diffrn_standards_decay_% 0
_diffrn_standards_interval_count 0
_diffrn_standards_interval_time 0
_diffrn_standards_number 0
_exptl_absorpt_coefficient_mu 2.539
_exptl_absorpt_correction_T_max 1.0000
_exptl_absorpt_correction_T_min 0.8074
_exptl_absorpt_correction_type multi-scan
_exptl_absorpt_process_details '(CrystalClear; Rigaku, 2007)'
_exptl_crystal_colour Black
_exptl_crystal_density_diffrn 1.727
_exptl_crystal_density_method 'not measured'
_exptl_crystal_description Block
_exptl_crystal_F_000 1240
_exptl_crystal_size_max 0.2500
_exptl_crystal_size_mid 0.2000
_exptl_crystal_size_min 0.1500
_refine_diff_density_max 0.439
_refine_diff_density_min -0.578
_refine_ls_extinction_method none
_refine_ls_goodness_of_fit_ref 1.074
_refine_ls_hydrogen_treatment constr
_refine_ls_matrix_type full
_refine_ls_number_parameters 118
_refine_ls_number_reflns 2685
_refine_ls_number_restraints 0
_refine_ls_restrained_S_all 1.074
_refine_ls_R_factor_all 0.0563
_refine_ls_R_factor_gt 0.0499
_refine_ls_shift/su_max 0.000
_refine_ls_shift/su_mean 0.000
_refine_ls_structure_factor_coef Fsqd
_refine_ls_weighting_details 'calc w=1/[\s^2^(Fo^2^)+(0.0741P)^2^+4.6176P] where P=(Fo^2^+2Fc^2^)/3'
_refine_ls_weighting_scheme calc
_refine_ls_wR_factor_gt 0.1350
_refine_ls_wR_factor_ref 0.1414
_reflns_number_gt 2423
_reflns_number_total 2685
_reflns_threshold_expression I>2\s(I)
_cod_data_source_file ng2548.cif
_cod_data_source_block I
_cod_depositor_comments
;
The following automatic conversions were performed:
'_symmetry_cell_setting' value 'Monoclinic' changed to 'monoclinic'
according to '/home/saulius/struct/CIF-dictionaries/cif_core.dic'
dictionary named 'cif_core.dic' version 2.4.1 from
2010-06-29.

'_exptl_absorpt_correction_type' value 'Multi-scan' changed
to 'multi-scan' according to
'/home/saulius/struct/CIF-dictionaries/cif_core.dic' dictionary named
'cif_core.dic' version 2.4.1 from 2010-06-29.

Automatic conversion script
Id: cif_fix_enum 1527 2010-12-29 10:47:43Z saulius 

The following automatic conversions were performed:

'_symmetry_cell_setting' value 'Monoclinic' changed to 'monoclinic'
according to /home/saulius/struct/CIF-dictionaries/cif_core.dic
dictionary named 'cif_core.dic' version 2.4.1 from
2010-06-29.

'_exptl_absorpt_correction_type' value 'Multi-scan'
changed to 'multi-scan' according to
/home/saulius/struct/CIF-dictionaries/cif_core.dic dictionary named
'cif_core.dic' version 2.4.1 from 2010-06-29.

Automatic conversion script
Id: cif_fix_values 1715 2011-07-08 13:25:40Z adriana 
;
_cod_original_cell_volume 2338.7(15)
_cod_original_sg_symbol_H-M 'C 2/c'
_cod_database_code 2221156
_cod_database_fobs_code 2221156

loop_
_symmetry_equiv_pos_as_xyz
'x, y, z'
'-x, y, -z+1/2'
'x+1/2, y+1/2, z'
'-x+1/2, y+1/2, -z+1/2'
'-x, -y, -z'
'x, -y, z-1/2'
'-x+1/2, -y+1/2, -z'
'x+1/2, -y+1/2, z-1/2'

loop_
_atom_site_type_symbol
_atom_site_label
_atom_site_fract_x
_atom_site_fract_y
_atom_site_fract_z
_atom_site_U_iso_or_equiv
_atom_site_adp_type
_atom_site_calc_flag
_atom_site_refinement_flags
_atom_site_occupancy
_atom_site_disorder_assembly
_atom_site_disorder_group
Cu Cu1 0.58962(6) 0.37634(2) 0.36682(3) 0.04294(19) Uani d . 1 . .
S S1 0.72601(13) 0.39120(5) 0.24400(7) 0.0438(3) Uani d . 1 . .
S S2 0.66137(15) 0.49238(5) 0.37410(7) 0.0493(3) Uani d . 1 . .
S S3 0.50794(15) 0.35823(5) 0.50440(7) 0.0497(3) Uani d . 1 . .
S S4 0.56076(14) 0.25771(5) 0.37160(7) 0.0478(3) Uani d . 1 . .
N N1 0.7709(4) 0.52631(17) 0.2215(2) 0.0482(8) Uani d . 1 . .
N N2 0.4789(4) 0.22341(17) 0.5308(2) 0.0451(7) Uani d . 1 . .
C C1 0.7268(5) 0.47699(19) 0.2734(3) 0.0410(8) Uani d . 1 . .
C C2 0.8173(7) 0.5106(3) 0.1342(3) 0.0660(13) Uani d . 1 . .
H H2A 0.8225 0.4616 0.1269 0.099 Uiso calc R 1 . .
H H2B 0.9251 0.5303 0.1307 0.099 Uiso calc R 1 . .
H H2C 0.7348 0.5295 0.0876 0.099 Uiso calc R 1 . .
C C3 0.7562(7) 0.5986(2) 0.2445(4) 0.0642(13) Uani d . 1 . .
H H3A 0.7251 0.6022 0.3030 0.096 Uiso calc R 1 . .
H H3B 0.6717 0.6201 0.2011 0.096 Uiso calc R 1 . .
H H3C 0.8620 0.6211 0.2444 0.096 Uiso calc R 1 . .
C C4 0.5123(5) 0.27279(19) 0.4761(2) 0.0396(8) Uani d . 1 . .
C C5 0.4841(6) 0.1509(2) 0.5072(3) 0.0616(12) Uani d . 1 . .
H H5A 0.5085 0.1466 0.4473 0.092 Uiso calc R 1 . .
H H5B 0.3773 0.1301 0.5103 0.092 Uiso calc R 1 . .
H H5C 0.5699 0.1281 0.5483 0.092 Uiso calc R 1 . .
C C6 0.4417(6) 0.2385(3) 0.6202(3) 0.0631(13) Uani d . 1 . .
H H6A 0.4415 0.2874 0.6291 0.095 Uiso calc R 1 . .
H H6B 0.5257 0.2178 0.6645 0.095 Uiso calc R 1 . .
H H6C 0.3333 0.2202 0.6258 0.095 Uiso calc R 1 . .

loop_
_atom_site_aniso_label
_atom_site_aniso_U_11
_atom_site_aniso_U_22
_atom_site_aniso_U_33
_atom_site_aniso_U_12
_atom_site_aniso_U_13
_atom_site_aniso_U_23
Cu1 0.0524(3) 0.0380(3) 0.0398(3) 0.00016(19) 0.0115(2) 0.00059(18)
S1 0.0478(6) 0.0412(5) 0.0442(5) 0.0025(4) 0.0125(4) -0.0010(4)
S2 0.0613(7) 0.0414(5) 0.0462(6) -0.0044(4) 0.0114(5) -0.0078(4)
S3 0.0667(7) 0.0447(5) 0.0397(5) 0.0014(5) 0.0144(5) -0.0027(4)
S4 0.0643(7) 0.0385(5) 0.0430(6) 0.0041(4) 0.0158(5) -0.0005(4)
N1 0.0478(19) 0.0466(18) 0.0489(19) -0.0053(15) 0.0041(15) 0.0071(15)
N2 0.0445(18) 0.0467(17) 0.0438(18) -0.0017(14) 0.0063(14) 0.0063(14)
C1 0.0365(18) 0.0425(18) 0.041(2) -0.0001(15) -0.0015(15) 0.0027(15)
C2 0.069(3) 0.072(3) 0.059(3) -0.008(2) 0.018(2) 0.013(2)
C3 0.076(3) 0.042(2) 0.071(3) -0.012(2) 0.002(2) 0.008(2)
C4 0.0359(18) 0.0454(19) 0.0367(18) 0.0026(15) 0.0034(14) 0.0051(15)
C5 0.071(3) 0.043(2) 0.070(3) -0.002(2) 0.009(2) 0.013(2)
C6 0.071(3) 0.072(3) 0.050(3) -0.005(2) 0.021(2) 0.016(2)

loop_
_atom_type_symbol
_atom_type_description
_atom_type_scat_dispersion_real
_atom_type_scat_dispersion_imag
_atom_type_scat_source
C C 0.0033 0.0016 'International Tables Vol C Tables 4.2.6.8 and 6.1.1.4'
H H 0.0000 0.0000 'International Tables Vol C Tables 4.2.6.8 and 6.1.1.4'
N N 0.0061 0.0033 'International Tables Vol C Tables 4.2.6.8 and 6.1.1.4'
S S 0.1246 0.1234 'International Tables Vol C Tables 4.2.6.8 and 6.1.1.4'
Cu Cu 0.3201 1.2651 'International Tables Vol C Tables 4.2.6.8 and 6.1.1.4'

loop_
_geom_angle_atom_site_label_1
_geom_angle_atom_site_label_2
_geom_angle_atom_site_label_3
_geom_angle_site_symmetry_1
_geom_angle_site_symmetry_3
_geom_angle
_geom_angle_publ_flag
S3 Cu1 S4 . . 77.03(4) ?
S3 Cu1 S1 . . 168.48(5) ?
S4 Cu1 S1 . . 102.20(4) ?
S3 Cu1 S2 . . 102.16(4) ?
S4 Cu1 S2 . . 170.94(5) ?
S1 Cu1 S2 . . 76.75(4) ?
S3 Cu1 S1 . 2_655 100.81(5) ?
S4 Cu1 S1 . 2_655 91.99(4) ?
S1 Cu1 S1 . 2_655 90.70(4) ?
S2 Cu1 S1 . 2_655 97.01(4) ?
C1 S1 Cu1 . . 84.09(14) ?
C1 S2 Cu1 . . 84.21(13) ?
C4 S3 Cu1 . . 84.45(13) ?
C4 S4 Cu1 . . 84.12(13) ?
C1 N1 C2 . . 121.1(4) ?
C1 N1 C3 . . 121.2(4) ?
C2 N1 C3 . . 117.3(4) ?
C4 N2 C6 . . 121.7(4) ?
C4 N2 C5 . . 122.2(4) ?
C6 N2 C5 . . 116.1(4) ?
N1 C1 S2 . . 123.4(3) ?
N1 C1 S1 . . 122.5(3) ?
S2 C1 S1 . . 114.1(2) ?
N1 C2 H2A . . 109.5 ?
N1 C2 H2B . . 109.5 ?
H2A C2 H2B . . 109.5 ?
N1 C2 H2C . . 109.5 ?
H2A C2 H2C . . 109.5 ?
H2B C2 H2C . . 109.5 ?
N1 C3 H3A . . 109.5 ?
N1 C3 H3B . . 109.5 ?
H3A C3 H3B . . 109.5 ?
N1 C3 H3C . . 109.5 ?
H3A C3 H3C . . 109.5 ?
H3B C3 H3C . . 109.5 ?
N2 C4 S3 . . 122.2(3) ?
N2 C4 S4 . . 123.5(3) ?
S3 C4 S4 . . 114.3(2) ?
N2 C5 H5A . . 109.5 ?
N2 C5 H5B . . 109.5 ?
H5A C5 H5B . . 109.5 ?
N2 C5 H5C . . 109.5 ?
H5A C5 H5C . . 109.5 ?
H5B C5 H5C . . 109.5 ?
N2 C6 H6A . . 109.5 ?
N2 C6 H6B . . 109.5 ?
H6A C6 H6B . . 109.5 ?
N2 C6 H6C . . 109.5 ?
H6A C6 H6C . . 109.5 ?
H6B C6 H6C . . 109.5 ?

loop_
_geom_bond_atom_site_label_1
_geom_bond_atom_site_label_2
_geom_bond_site_symmetry_2
_geom_bond_distance
_geom_bond_publ_flag
Cu1 S3 . 2.3072(13) y
Cu1 S4 . 2.3208(13) y
Cu1 S1 . 2.3240(13) y
Cu1 S2 . 2.3278(13) y
Cu1 S1 2_655 2.8258(14) y
S1 C1 . 1.726(4) ?
S2 C1 . 1.715(4) ?
S3 C4 . 1.717(4) ?
S4 C4 . 1.713(4) ?
N1 C1 . 1.324(5) ?
N1 C2 . 1.461(6) ?
N1 C3 . 1.457(6) ?
N2 C4 . 1.323(5) ?
N2 C6 . 1.460(5) ?
N2 C5 . 1.457(5) ?
C2 H2A . 0.9600 ?
C2 H2B . 0.9600 ?
C2 H2C . 0.9600 ?
C3 H3A . 0.9600 ?
C3 H3B . 0.9600 ?
C3 H3C . 0.9600 ?
C5 H5A . 0.9600 ?
C5 H5B . 0.9600 ?
C5 H5C . 0.9600 ?
C6 H6A . 0.9600 ?
C6 H6B . 0.9600 ?
C6 H6C . 0.9600 ?
